data_7243496
loop_
_publ_author_name
'Ikeda, Kazuho'
'Yoo, Dongho'
'Nishikawa, Ryu'
'Kawamoto, Tadashi'
'Mori, Takehiko'

_publ_section_title
;
 Charge injected proton transfer in indigo derivatives
;
_journal_name_full 'Physical Chemistry Chemical Physics'
_journal_paper_doi 10.1039/D1CP03364F
_journal_year 2021
_chemical_absolute_configuration 'CHOOSE rm ad rmad syn or unk'
_chemical_formula_moiety 'C16 H11 N O2'
_chemical_formula_sum 'C16 H11 N O2'
_chemical_formula_weight 249.27
_space_group_crystal_system monoclinic
_space_group_IT_number 9
_space_group_name_Hall 'C -2yc'
_space_group_name_H-M_alt 'C 1 c 1'
_atom_sites_solution_hydrogens geom
_atom_sites_solution_primary direct
_atom_sites_solution_secondary difmap
_audit_update_record
;
2021-05-18 deposited with the CCDC.	2021-09-07 downloaded from the CCDC.
;
_cell_angle_alpha 90.0000
_cell_angle_beta 103.315(3)
_cell_angle_gamma 90.0000
_cell_formula_units_Z 16
_cell_length_a 52.556(3)
_cell_length_b 3.8744(3)
_cell_length_c 24.2104(14)
_cell_measurement_reflns_used 3139
_cell_measurement_temperature 262
_cell_measurement_theta_max 67.85
_cell_measurement_theta_min 3.54
_cell_volume 4797.3(5)
_computing_cell_refinement 'RAPID AUTO'
_computing_data_collection 'RAPID AUTO (Rigaku, ????)'
_computing_data_reduction 'RAPID AUTO'
_computing_molecular_graphics 'CrystalStructure 4.3'
_computing_publication_material 'CrystalStructure 4.3 (Rigaku, 2019)'
_computing_structure_refinement 'SHELXL Version 2018/3 (Sheldrick, 2008)'
_computing_structure_solution 'SHELXT Version 2018/2 (Sheldrick, 2014)'
_diffrn_ambient_temperature 262
_diffrn_detector_area_resol_mean 10.000
_diffrn_measured_fraction_theta_full 0.992
_diffrn_measured_fraction_theta_max 0.992
_diffrn_measurement_device_type 'Rigaku R-AXIS RAPID'
_diffrn_measurement_method \w
_diffrn_radiation_type 'Cu K\a'
_diffrn_radiation_wavelength 1.54187
_diffrn_reflns_av_R_equivalents 0.1274
_diffrn_reflns_av_unetI/netI 0.1386
_diffrn_reflns_Laue_measured_fraction_full 0.992
_diffrn_reflns_Laue_measured_fraction_max 0.992
_diffrn_reflns_limit_h_max 60
_diffrn_reflns_limit_h_min -60
_diffrn_reflns_limit_k_max 4
_diffrn_reflns_limit_k_min -4
_diffrn_reflns_limit_l_max 27
_diffrn_reflns_limit_l_min -26
_diffrn_reflns_number 26122
_diffrn_reflns_point_group_measured_fraction_full 0.931
_diffrn_reflns_point_group_measured_fraction_max 0.931
_diffrn_reflns_theta_full 62.600
_diffrn_reflns_theta_max 62.600
_diffrn_reflns_theta_min 3.457
_diffrn_standards_number 0
_exptl_absorpt_coefficient_mu 0.744
_exptl_absorpt_correction_T_max 0.993
_exptl_absorpt_correction_T_min 0.622
_exptl_absorpt_correction_type multi-scan
_exptl_absorpt_process_details 'ABSCOR (Rigaku, 1995)'
_exptl_crystal_colour orange
_exptl_crystal_density_diffrn 1.380
_exptl_crystal_density_method 'not measured'
_exptl_crystal_description plate
_exptl_crystal_F_000 2080.00
_exptl_crystal_size_max 0.200
_exptl_crystal_size_mid 0.130
_exptl_crystal_size_min 0.010
_refine_diff_density_max 0.73
_refine_diff_density_min -0.66
_refine_ls_abs_structure_details
;
 Flack x determined using 842 quotients [(I+)-(I-)]/[(I+)+(I-)]
 (Parsons, Flack and Wagner, Acta Cryst. B69 (2013) 249-259).
;
_refine_ls_abs_structure_Flack -0.2(3)
_refine_ls_extinction_method none
_refine_ls_goodness_of_fit_ref 1.043
_refine_ls_hydrogen_treatment constr
_refine_ls_number_parameters 686
_refine_ls_number_reflns 7164
_refine_ls_number_restraints 44
_refine_ls_R_factor_all 0.1551
_refine_ls_R_factor_gt 0.1152
_refine_ls_shift/su_max 0.000
_refine_ls_structure_factor_coef Fsqd
_refine_ls_weighting_details 'w = 1/[\s^2^(Fo^2^)+(0.2000P)^2^] where P=(Fo^2^+2Fc^2^)/3'
_refine_ls_weighting_scheme calc
_refine_ls_wR_factor_gt 0.2868
_refine_ls_wR_factor_ref 0.3500
_reflns_Friedel_coverage 0.877
_reflns_Friedel_fraction_full 0.870
_reflns_Friedel_fraction_max 0.870
_reflns_number_gt 4016
_reflns_number_total 7164
_reflns_threshold_expression F^2^>2.0\s(F^2^)
_cod_data_source_file d1cp03364f3.cif
_cod_data_source_block 20190121
_cod_original_cell_volume 4797.2(5)
_cod_database_code 7243496

loop_
_space_group_symop_id
_space_group_symop_operation_xyz
1 +X,+Y,+Z
2 +X,-Y,1/2+Z
3 1/2+X,1/2+Y,+Z
4 1/2+X,1/2-Y,1/2+Z

loop_
_atom_site_label
_atom_site_type_symbol
_atom_site_fract_x
_atom_site_fract_y
_atom_site_fract_z
_atom_site_U_iso_or_equiv
_atom_site_adp_type
_atom_site_occupancy
_atom_site_site_symmetry_order
_atom_site_calc_flag
_atom_site_refinement_flags_posn
_atom_site_refinement_flags_adp
_atom_site_refinement_flags_occupancy
_atom_site_disorder_assembly
_atom_site_disorder_group
O1 O 0.8973(3) 0.830(4) 0.4835(6) 0.082(4) Uani 1 1 d . . . . .
O2 O 0.7701(4) 0.010(5) 0.6708(10) 0.110(6) Uani 1 1 d . . . . .
O3 O 0.8994(3) 0.095(5) 0.7209(6) 0.083(4) Uani 1 1 d . . . . .
O4 O 0.7816(3) 0.980(5) 0.9279(9) 0.104(6) Uani 1 1 d . . . . .
O5 O 0.5976(3) 0.067(4) 0.4536(6) 0.086(4) Uani 1 1 d . . . . .
O6 O 0.7322(3) 0.360(5) 0.7850(8) 0.103(5) Uani 1 1 d . . . . .
O7 O 0.6016(3) 0.235(4) 0.7142(6) 0.087(4) Uani 1 1 d . . . . .
O8 O 0.7245(3) 1.213(5) 1.0231(7) 0.102(5) Uani 1 1 d . . . . .
N1 N 0.9008(3) 0.399(4) 0.6116(6) 0.063(4) Uani 1 1 d . . . . .
H1A H 0.894773 0.299116 0.637640 0.075 Uiso 1 1 calc R U . . .
N2 N 0.8977(3) 0.079(4) 0.8659(7) 0.064(4) Uani 1 1 d . . . . .
H2A H 0.891015 0.104456 0.894943 0.076 Uiso 1 1 calc R U . . .
N3 N 0.6020(3) -0.025(4) 0.5994(6) 0.061(4) Uani 1 1 d . . . . .
H3A H 0.609376 -0.016842 0.634977 0.074 Uiso 1 1 calc R U . . .
N4 N 0.5978(3) 0.632(5) 0.8427(6) 0.065(4) Uani 1 1 d . . . . .
H4A H 0.603747 0.725208 0.875427 0.078 Uiso 1 1 calc R U . . .
C1 C 0.9762(4) 0.534(5) 0.5911(11) 0.075(6) Uani 1 1 d . . . . .
H1 H 0.992761 0.564011 0.584375 0.090 Uiso 1 1 calc R U . . .
C2 C 0.9722(4) 0.372(7) 0.6434(11) 0.084(6) Uani 1 1 d . . . . .
H2 H 0.986643 0.302271 0.671023 0.101 Uiso 1 1 calc R U . . .
C3 C 0.9547(3) 0.634(4) 0.5540(9) 0.054(4) Uani 1 1 d . . . . .
H3 H 0.956712 0.734815 0.520398 0.065 Uiso 1 1 calc R U . . .
C4 C 0.9484(4) 0.324(7) 0.6522(9) 0.078(6) Uani 1 1 d . . . . .
H4 H 0.946525 0.216211 0.685368 0.094 Uiso 1 1 calc R U . . .
C5 C 0.9295(3) 0.599(4) 0.5619(8) 0.051(4) Uani 1 1 d . . . . .
C6 C 0.9265(3) 0.430(5) 0.6134(8) 0.058(5) Uani 1 1 d . . . . .
C7 C 0.9038(3) 0.674(5) 0.5317(8) 0.060(4) Uani 1 1 d . . . . .
C8 C 0.8849(4) 0.544(4) 0.5633(9) 0.056(4) Uani 1 1 d . . . . .
C9 C 0.8592(3) 0.567(4) 0.5460(9) 0.056(5) Uani 1 1 d . . . . .
H9 H 0.854114 0.671312 0.510577 0.067 Uiso 1 1 calc R U . . .
C10 C 0.8370(4) 0.472(4) 0.5684(9) 0.059(4) Uani 1 1 d . . . . .
C11 C 0.8126(4) 0.531(5) 0.5394(8) 0.061(5) Uani 1 1 d . . . . .
H11 H 0.810201 0.633934 0.503830 0.073 Uiso 1 1 calc R U . . .
C12 C 0.8397(3) 0.283(5) 0.6211(9) 0.068(5) Uani 1 1 d . . . . .
H12 H 0.856170 0.217989 0.641998 0.081 Uiso 1 1 calc R U . . .
C13 C 0.7903(4) 0.448(5) 0.5590(9) 0.066(5) Uani 1 1 d . . . . .
H13 H 0.773727 0.512179 0.538616 0.079 Uiso 1 1 calc R U . . .
C14 C 0.8179(4) 0.200(5) 0.6399(8) 0.066(5) Uani 1 1 d . . . . .
H14 H 0.820210 0.094297 0.675193 0.079 Uiso 1 1 calc R U . . .
C15 C 0.7935(3) 0.261(5) 0.6110(9) 0.068(5) Uani 1 1 d . . . . .
C16 C 0.7701(4) 0.180(6) 0.6278(11) 0.082(6) Uani 1 1 d . . . . .
H16 H 0.754204 0.256417 0.605693 0.098 Uiso 1 1 calc R U . . .
C17 C 0.9669(4) -0.379(6) 0.8476(11) 0.077(6) Uani 1 1 d . . . . .
H17 H 0.982480 -0.474379 0.842483 0.092 Uiso 1 1 calc R U . . .
C18 C 0.9623(4) -0.358(6) 0.9015(11) 0.075(6) Uani 1 1 d . . . . .
H18 H 0.975039 -0.442394 0.931672 0.090 Uiso 1 1 calc R U . . .
C19 C 0.9488(4) -0.261(6) 0.8022(10) 0.074(6) Uani 1 1 d . . . . .
H19 H 0.951288 -0.281725 0.765490 0.089 Uiso 1 1 calc R U . . .
C20 C 0.9396(4) -0.219(5) 0.9134(10) 0.071(5) Uani 1 1 d . . . . .
H20 H 0.936237 -0.220064 0.949482 0.085 Uiso 1 1 calc R U . . .
C21 C 0.9262(3) -0.104(5) 0.8127(7) 0.057(4) Uani 1 1 d . . . . .
C22 C 0.9220(4) -0.074(5) 0.8647(9) 0.066(5) Uani 1 1 d . . . . .
C23 C 0.9036(3) 0.062(5) 0.7729(9) 0.059(5) Uani 1 1 d . . . . .
C24 C 0.8869(3) 0.178(5) 0.8109(8) 0.061(5) Uani 1 1 d . . . . .
C25 C 0.8637(3) 0.355(7) 0.7890(9) 0.074(5) Uani 1 1 d . . . . .
H25 H 0.860415 0.385015 0.749894 0.089 Uiso 1 1 calc R U . . .
C26 C 0.8434(3) 0.503(4) 0.8144(8) 0.051(4) Uani 1 1 d . . . . .
C27 C 0.8202(3) 0.603(5) 0.7797(9) 0.066(5) Uani 1 1 d . . . . .
H27 H 0.817615 0.576163 0.740618 0.079 Uiso 1 1 calc R U . . .
C28 C 0.8459(4) 0.549(5) 0.8727(9) 0.062(5) Uani 1 1 d . . . . .
H28 H 0.861434 0.480671 0.897238 0.074 Uiso 1 1 calc R U . . .
C29 C 0.8006(3) 0.744(5) 0.8021(9) 0.066(5) Uani 1 1 d . . . . .
H29 H 0.785171 0.814755 0.777645 0.080 Uiso 1 1 calc R U . . .
C30 C 0.8270(3) 0.689(6) 0.8952(8) 0.064(5) Uani 1 1 d . . . . .
H30 H 0.829655 0.721385 0.934150 0.077 Uiso 1 1 calc R U . . .
C31 C 0.8033(3) 0.783(5) 0.8586(8) 0.061(5) Uani 1 1 d . . . . .
C32 C 0.7820(4) 0.937(6) 0.8797(11) 0.073(6) Uani 1 1 d . . . . .
H32 H 0.767374 1.008124 0.852686 0.087 Uiso 1 1 calc R U . . .
C33 C 0.5294(4) -0.376(6) 0.5141(11) 0.083(6) Uani 1 1 d . . . . .
H33 H 0.513253 -0.452148 0.493398 0.100 Uiso 1 1 calc R U . . .
C34 C 0.5362(4) -0.390(6) 0.5739(9) 0.068(5) Uani 1 1 d . . . . .
H34 H 0.523825 -0.479724 0.592014 0.082 Uiso 1 1 calc R U . . .
C35 C 0.5473(4) -0.248(5) 0.4885(10) 0.076(6) Uani 1 1 d . . . . .
H35 H 0.543154 -0.228333 0.449163 0.091 Uiso 1 1 calc R U . . .
C36 C 0.5598(4) -0.279(5) 0.6079(10) 0.072(5) Uani 1 1 d . . . . .
H36 H 0.563611 -0.291207 0.647286 0.087 Uiso 1 1 calc R U . . .
C37 C 0.5720(4) -0.144(5) 0.5183(8) 0.063(5) Uani 1 1 d . . . . .
C38 C 0.5773(3) -0.148(5) 0.5771(8) 0.055(4) Uani 1 1 d . . . . .
C39 C 0.5941(4) 0.010(4) 0.5020(9) 0.057(4) Uani 1 1 d . . . . .
C40 C 0.6135(3) 0.085(5) 0.5550(9) 0.062(5) Uani 1 1 d . . . . .
C41 C 0.6379(3) 0.218(5) 0.5589(9) 0.064(5) Uani 1 1 d . . . . .
H41 H 0.641060 0.282180 0.524066 0.077 Uiso 1 1 calc R U . . .
C42 C 0.6596(3) 0.279(6) 0.6063(8) 0.066(5) Uani 1 1 d . . . . .
C43 C 0.6815(4) 0.451(5) 0.5942(11) 0.077(6) Uani 1 1 d . . . . .
H43 H 0.680537 0.531260 0.557560 0.092 Uiso 1 1 calc R U . . .
C44 C 0.6613(3) 0.187(5) 0.6622(7) 0.056(4) Uani 1 1 d . . . . .
H44 H 0.646579 0.094832 0.672016 0.067 Uiso 1 1 calc R U . . .
C45 C 0.7044(4) 0.503(5) 0.6357(9) 0.066(5) Uani 1 1 d . . . . .
H45 H 0.718892 0.607858 0.626652 0.079 Uiso 1 1 calc R U . . .
C46 C 0.6834(3) 0.227(6) 0.7030(8) 0.069(5) Uani 1 1 d . . . . .
H46 H 0.684083 0.142253 0.739258 0.083 Uiso 1 1 calc R U . . .
C47 C 0.7052(3) 0.392(5) 0.6920(9) 0.058(4) Uani 1 1 d . . . . .
C48 C 0.7288(4) 0.442(6) 0.7354(11) 0.074(6) Uani 1 1 d . . . . .
H48 H 0.742703 0.548184 0.724363 0.088 Uiso 1 1 calc R U . . .
C49 C 0.5231(4) 0.353(6) 0.7574(10) 0.076(5) Uani 1 1 d . . . . .
H49 H 0.506691 0.283263 0.736732 0.092 Uiso 1 1 calc R U . . .
C50 C 0.5259(4) 0.513(5) 0.8104(10) 0.069(5) Uani 1 1 d . . . . .
H50 H 0.511144 0.551627 0.824445 0.082 Uiso 1 1 calc R U . . .
C51 C 0.5444(4) 0.302(6) 0.7373(9) 0.070(5) Uani 1 1 d . . . . .
H51 H 0.542444 0.198694 0.701892 0.084 Uiso 1 1 calc R U . . .
C52 C 0.5502(4) 0.617(6) 0.8426(10) 0.073(6) Uani 1 1 d . . . . .
H52 H 0.551844 0.720515 0.877869 0.088 Uiso 1 1 calc R U . . .
C53 C 0.5692(4) 0.394(5) 0.7666(9) 0.068(5) Uani 1 1 d . . . . .
C54 C 0.5719(4) 0.561(5) 0.8204(10) 0.064(5) Uani 1 1 d . . . . .
C55 C 0.5947(4) 0.362(5) 0.7555(9) 0.066(5) Uani 1 1 d . . . . .
C56 C 0.6135(4) 0.533(5) 0.8050(8) 0.056(5) Uani 1 1 d . . . . .
C57 C 0.6389(4) 0.556(5) 0.8105(9) 0.063(5) Uani 1 1 d . . . . .
H57 H 0.644683 0.460876 0.780341 0.076 Uiso 1 1 calc R U . . .
C58 C 0.6598(3) 0.703(5) 0.8549(8) 0.066(5) Uani 1 1 d . . . . .
C59 C 0.6850(3) 0.694(6) 0.8447(9) 0.071(5) Uani 1 1 d . . . . .
H59 H 0.687536 0.610398 0.810406 0.085 Uiso 1 1 calc R U . . .
C60 C 0.6572(3) 0.849(6) 0.9065(9) 0.076(6) Uani 1 1 d . . . . .
H60 H 0.640660 0.869879 0.913940 0.091 Uiso 1 1 calc R U . . .
C61 C 0.7063(4) 0.812(7) 0.8861(9) 0.085(7) Uani 1 1 d . . . . .
H61 H 0.723054 0.792691 0.880111 0.102 Uiso 1 1 calc R U . . .
C62 C 0.6781(4) 0.958(5) 0.9447(10) 0.072(6) Uani 1 1 d . . . . .
H62 H 0.675857 1.041254 0.979353 0.086 Uiso 1 1 calc R U . . .
C63 C 0.7027(4) 0.953(5) 0.9349(9) 0.067(5) Uani 1 1 d . . . . .
C64 C 0.7254(4) 1.092(7) 0.9773(10) 0.082(6) Uani 1 1 d . . . . .
H64 H 0.741604 1.085126 0.968122 0.099 Uiso 1 1 calc R U . . .

loop_
_atom_site_aniso_label
_atom_site_aniso_U_11
_atom_site_aniso_U_22
_atom_site_aniso_U_33
_atom_site_aniso_U_23
_atom_site_aniso_U_13
_atom_site_aniso_U_12
O1 0.071(8) 0.112(11) 0.066(9) 0.017(8) 0.022(7) 0.003(8)
O2 0.079(10) 0.139(17) 0.121(17) 0.019(11) 0.045(12) -0.004(8)
O3 0.077(9) 0.125(12) 0.054(10) 0.020(8) 0.031(8) 0.012(8)
O4 0.074(10) 0.158(19) 0.086(14) -0.017(11) 0.032(10) 0.018(8)
O5 0.080(10) 0.133(13) 0.048(9) 0.013(8) 0.022(8) -0.001(8)
O6 0.085(11) 0.132(14) 0.095(14) 0.014(12) 0.028(10) -0.005(10)
O7 0.101(10) 0.092(11) 0.063(9) -0.027(8) 0.011(8) 0.002(7)
O8 0.074(10) 0.151(16) 0.075(12) -0.018(11) 0.008(8) -0.006(9)
N1 0.054(9) 0.087(11) 0.051(10) -0.001(8) 0.020(7) -0.005(7)
N2 0.064(9) 0.085(11) 0.046(10) 0.002(8) 0.022(8) 0.010(8)
N3 0.056(9) 0.093(11) 0.036(9) 0.012(7) 0.013(7) 0.006(7)
N4 0.058(8) 0.095(12) 0.041(9) -0.001(8) 0.012(7) -0.007(8)
C1 0.052(11) 0.082(14) 0.091(15) -0.032(10) 0.016(11) -0.008(9)
C2 0.073(14) 0.094(15) 0.082(15) -0.018(12) 0.012(12) 0.002(11)
C3 0.052(9) 0.036(8) 0.080(13) -0.012(8) 0.026(9) -0.002(7)
C4 0.060(11) 0.102(16) 0.063(14) -0.017(12) -0.004(10) 0.012(11)
C5 0.060(10) 0.032(7) 0.059(12) -0.009(7) 0.010(9) 0.001(7)
C6 0.060(11) 0.074(12) 0.039(10) -0.018(8) 0.009(9) -0.008(8)
C7 0.046(9) 0.078(13) 0.057(10) -0.007(8) 0.011(8) -0.013(8)
C8 0.071(11) 0.031(8) 0.065(11) -0.026(7) 0.012(8) 0.002(7)
C9 0.055(11) 0.044(9) 0.059(12) -0.016(8) -0.010(9) -0.001(7)
C10 0.061(11) 0.055(10) 0.058(10) -0.018(7) 0.006(9) 0.000(7)
C11 0.060(11) 0.076(13) 0.040(11) -0.012(8) -0.001(9) 0.003(8)
C12 0.057(10) 0.075(12) 0.074(12) 0.014(10) 0.020(9) 0.005(8)
C13 0.047(10) 0.086(14) 0.065(15) 0.004(10) 0.013(9) 0.006(8)
C14 0.073(12) 0.070(12) 0.055(12) -0.010(10) 0.013(9) -0.006(9)
C15 0.058(11) 0.073(12) 0.075(15) -0.024(11) 0.016(10) -0.001(9)
C16 0.077(13) 0.079(14) 0.098(17) -0.022(10) 0.039(12) -0.001(11)
C17 0.047(11) 0.083(13) 0.10(2) -0.001(13) 0.020(11) 0.003(9)
C18 0.055(11) 0.074(13) 0.095(18) 0.030(12) 0.014(11) -0.002(9)
C19 0.065(11) 0.083(14) 0.083(15) -0.011(12) 0.037(11) -0.005(9)
C20 0.057(10) 0.074(13) 0.078(15) -0.003(11) 0.008(10) -0.005(9)
C21 0.054(9) 0.081(12) 0.039(11) -0.007(8) 0.017(8) -0.015(7)
C22 0.070(12) 0.067(12) 0.062(14) 0.001(10) 0.016(11) -0.009(9)
C23 0.055(10) 0.069(12) 0.058(13) 0.000(9) 0.022(9) -0.005(8)
C24 0.060(11) 0.060(11) 0.062(12) 0.003(9) 0.013(9) -0.009(8)
C25 0.048(9) 0.113(16) 0.063(13) -0.009(11) 0.017(9) -0.009(10)
C26 0.051(9) 0.059(9) 0.043(9) 0.002(7) 0.011(7) -0.004(6)
C27 0.063(12) 0.073(12) 0.061(13) 0.005(10) 0.014(10) 0.010(9)
C28 0.076(12) 0.057(11) 0.054(10) 0.009(8) 0.020(10) 0.005(8)
C29 0.057(11) 0.068(12) 0.066(13) 0.000(10) -0.004(9) 0.003(8)
C30 0.057(10) 0.091(14) 0.047(11) -0.006(10) 0.018(8) 0.000(9)
C31 0.040(8) 0.080(13) 0.060(12) -0.003(10) 0.008(8) -0.010(8)
C32 0.058(11) 0.094(15) 0.076(17) 0.018(12) 0.035(11) 0.017(9)
C33 0.048(11) 0.100(16) 0.097(19) -0.010(14) 0.006(12) -0.013(11)
C34 0.061(12) 0.077(12) 0.071(15) 0.018(11) 0.025(10) 0.007(9)
C35 0.064(12) 0.074(13) 0.084(15) -0.019(12) 0.002(10) 0.003(9)
C36 0.063(11) 0.071(12) 0.083(16) 0.015(11) 0.018(10) -0.003(9)
C37 0.062(10) 0.066(11) 0.061(13) -0.030(10) 0.015(9) -0.009(9)
C38 0.041(8) 0.074(11) 0.050(11) -0.014(9) 0.009(7) -0.006(7)
C39 0.065(11) 0.055(10) 0.055(12) 0.001(8) 0.023(10) 0.010(7)
C40 0.047(9) 0.073(12) 0.063(13) 0.008(9) 0.008(9) 0.006(8)
C41 0.064(11) 0.063(11) 0.071(13) 0.007(10) 0.025(9) 0.003(9)
C42 0.052(10) 0.092(14) 0.058(13) 0.009(11) 0.020(9) 0.005(9)
C43 0.058(12) 0.073(13) 0.096(18) 0.007(12) 0.012(11) -0.002(9)
C44 0.053(9) 0.082(13) 0.036(10) 0.003(8) 0.016(8) -0.002(8)
C45 0.054(10) 0.081(13) 0.069(15) 0.007(10) 0.025(10) 0.006(8)
C46 0.064(11) 0.097(15) 0.050(12) -0.003(10) 0.021(9) 0.013(10)
C47 0.051(9) 0.065(10) 0.065(12) -0.008(10) 0.028(9) -0.004(8)
C48 0.061(12) 0.091(15) 0.080(17) -0.002(12) 0.038(12) 0.006(10)
C49 0.055(10) 0.087(13) 0.082(13) -0.012(11) 0.005(9) -0.007(9)
C50 0.049(10) 0.090(14) 0.069(12) 0.012(9) 0.017(9) 0.016(8)
C51 0.067(11) 0.074(13) 0.065(13) 0.004(10) 0.004(9) 0.007(9)
C52 0.059(11) 0.078(13) 0.088(16) 0.006(11) 0.027(10) -0.002(9)
C53 0.060(11) 0.073(12) 0.070(15) 0.018(11) 0.012(10) 0.005(9)
C54 0.058(10) 0.063(11) 0.077(15) -0.005(9) 0.026(10) 0.002(8)
C55 0.080(13) 0.061(11) 0.054(13) -0.017(10) 0.009(10) 0.000(9)
C56 0.053(10) 0.080(12) 0.033(10) 0.009(8) 0.005(8) 0.011(8)
C57 0.061(12) 0.075(12) 0.059(13) 0.014(9) 0.026(10) 0.012(8)
C58 0.050(10) 0.080(13) 0.065(14) -0.009(10) 0.007(9) -0.008(9)
C59 0.057(11) 0.093(15) 0.066(14) -0.004(11) 0.024(10) 0.000(10)
C60 0.053(10) 0.115(17) 0.067(14) -0.009(13) 0.030(10) 0.000(10)
C61 0.051(11) 0.14(2) 0.074(16) -0.001(14) 0.026(10) 0.002(11)
C62 0.062(12) 0.090(15) 0.061(15) -0.009(10) 0.009(10) 0.010(9)
C63 0.073(12) 0.082(14) 0.043(12) -0.003(9) 0.004(10) 0.001(9)
C64 0.068(13) 0.121(19) 0.049(13) -0.014(13) -0.004(11) -0.004(12)

loop_
_atom_type_symbol
_atom_type_description
_atom_type_scat_dispersion_real
_atom_type_scat_dispersion_imag
_atom_type_scat_source
C C 0.0181 0.0091
;
International Tables for Crystallography
(Vol. C, Tables 4.2.6.8 and 6.1.1.4)
;
H H 0.0000 0.0000
;
International Tables for Crystallography
(Vol. C, Table 6.1.1.4)
;
O O 0.0492 0.0322
;
International Tables for Crystallography
(Vol. C, Tables 4.2.6.8 and 6.1.1.4)
;
N N 0.0311 0.0180
;
International Tables for Crystallography
(Vol. C, Tables 4.2.6.8 and 6.1.1.4)
;

loop_
_geom_angle_atom_site_label_1
_geom_angle_atom_site_label_2
_geom_angle_atom_site_label_3
_geom_angle
_geom_angle_site_symmetry_1
_geom_angle_site_symmetry_3
_geom_angle_publ_flag
C6 N1 C8 113.1(16) . . ?
C6 N1 H1A 123.4 . . ?
C8 N1 H1A 123.4 . . ?
C24 N2 C22 105.6(15) . . ?
C24 N2 H2A 127.2 . . ?
C22 N2 H2A 127.2 . . ?
C38 N3 C40 109.6(15) . . ?
C38 N3 H3A 125.2 . . ?
C40 N3 H3A 125.2 . . ?
C54 N4 C56 111.3(16) . . ?
C54 N4 H4A 124.3 . . ?
C56 N4 H4A 124.3 . . ?
C3 C1 C2 116.0(19) . . ?
C3 C1 H1 122.0 . . ?
C2 C1 H1 122.0 . . ?
C4 C2 C1 122(2) . . ?
C4 C2 H2 119.2 . . ?
C1 C2 H2 119.2 . . ?
C1 C3 C5 125(2) . . ?
C1 C3 H3 117.7 . . ?
C5 C3 H3 117.7 . . ?
C2 C4 C6 121(2) . . ?
C2 C4 H4 119.4 . . ?
C6 C4 H4 119.4 . . ?
C3 C5 C7 137.6(19) . . ?
C3 C5 C6 117.3(16) . . ?
C7 C5 C6 105.0(15) . . ?
N1 C6 C4 132(2) . . ?
N1 C6 C5 108.6(16) . . ?
C4 C6 C5 119.2(18) . . ?
O1 C7 C5 126.1(17) . . ?
O1 C7 C8 124.0(16) . . ?
C5 C7 C8 109.9(18) . . ?
C9 C8 N1 131.6(19) . . ?
C9 C8 C7 125(2) . . ?
N1 C8 C7 103.3(15) . . ?
C8 C9 C10 136.1(19) . . ?
C8 C9 H9 112.0 . . ?
C10 C9 H9 112.0 . . ?
C11 C10 C9 121(2) . . ?
C11 C10 C12 115.9(19) . . ?
C9 C10 C12 122.4(16) . . ?
C10 C11 C13 124(2) . . ?
C10 C11 H11 117.9 . . ?
C13 C11 H11 117.9 . . ?
C14 C12 C10 119.5(17) . . ?
C14 C12 H12 120.3 . . ?
C10 C12 H12 120.3 . . ?
C11 C13 C15 118.5(17) . . ?
C11 C13 H13 120.7 . . ?
C15 C13 H13 120.7 . . ?
C15 C14 C12 124(2) . . ?
C15 C14 H14 117.9 . . ?
C12 C14 H14 117.9 . . ?
C14 C15 C16 127(2) . . ?
C14 C15 C13 117.3(18) . . ?
C16 C15 C13 115.5(19) . . ?
O2 C16 C15 122(2) . . ?
O2 C16 H16 119.1 . . ?
C15 C16 H16 119.1 . . ?
C19 C17 C18 120.0(19) . . ?
C19 C17 H17 120.0 . . ?
C18 C17 H17 120.0 . . ?
C17 C18 C20 124(2) . . ?
C17 C18 H18 117.9 . . ?
C20 C18 H18 117.9 . . ?
C17 C19 C21 118(2) . . ?
C17 C19 H19 121.2 . . ?
C21 C19 H19 121.2 . . ?
C18 C20 C22 114(2) . . ?
C18 C20 H20 123.2 . . ?
C22 C20 H20 123.2 . . ?
C22 C21 C19 122.6(19) . . ?
C22 C21 C23 107.0(17) . . ?
C19 C21 C23 130.4(18) . . ?
C21 C22 N2 113.8(18) . . ?
C21 C22 C20 121.8(19) . . ?
N2 C22 C20 124(2) . . ?
O3 C23 C24 127.6(18) . . ?
O3 C23 C21 129.3(18) . . ?
C24 C23 C21 103.2(16) . . ?
N2 C24 C25 129.4(18) . . ?
N2 C24 C23 110.2(16) . . ?
C25 C24 C23 120.3(18) . . ?
C24 C25 C26 133.8(19) . . ?
C24 C25 H25 113.1 . . ?
C26 C25 H25 113.1 . . ?
C27 C26 C28 116.7(18) . . ?
C27 C26 C25 119.1(17) . . ?
C28 C26 C25 124.2(17) . . ?
C26 C27 C29 121(2) . . ?
C26 C27 H27 119.7 . . ?
C29 C27 H27 119.7 . . ?
C30 C28 C26 123.3(19) . . ?
C30 C28 H28 118.4 . . ?
C26 C28 H28 118.4 . . ?
C31 C29 C27 121.9(17) . . ?
C31 C29 H29 119.1 . . ?
C27 C29 H29 119.1 . . ?
C28 C30 C31 118.6(18) . . ?
C28 C30 H30 120.7 . . ?
C31 C30 H30 120.7 . . ?
C29 C31 C30 118.8(16) . . ?
C29 C31 C32 119.3(17) . . ?
C30 C31 C32 121.8(19) . . ?
O4 C32 C31 126(2) . . ?
O4 C32 H32 116.8 . . ?
C31 C32 H32 116.8 . . ?
C35 C33 C34 117.0(19) . . ?
C35 C33 H33 121.5 . . ?
C34 C33 H33 121.5 . . ?
C36 C34 C33 125.1(18) . . ?
C36 C34 H34 117.5 . . ?
C33 C34 H34 117.5 . . ?
C33 C35 C37 123(2) . . ?
C33 C35 H35 118.7 . . ?
C37 C35 H35 118.7 . . ?
C34 C36 C38 113.8(19) . . ?
C34 C36 H36 123.1 . . ?
C38 C36 H36 123.1 . . ?
C38 C37 C35 118.2(19) . . ?
C38 C37 C39 107.6(16) . . ?
C35 C37 C39 134(2) . . ?
N3 C38 C37 110.5(16) . . ?
N3 C38 C36 126.3(17) . . ?
C37 C38 C36 123.1(16) . . ?
O5 C39 C37 129(2) . . ?
O5 C39 C40 124.2(18) . . ?
C37 C39 C40 106.4(17) . . ?
C41 C40 N3 128.4(18) . . ?
C41 C40 C39 125.8(19) . . ?
N3 C40 C39 105.8(15) . . ?
C40 C41 C42 132.5(19) . . ?
C40 C41 H41 113.7 . . ?
C42 C41 H41 113.7 . . ?
C44 C42 C43 117.0(18) . . ?
C44 C42 C41 126.7(16) . . ?
C43 C42 C41 116.3(18) . . ?
C45 C43 C42 122(2) . . ?
C45 C43 H43 119.1 . . ?
C42 C43 H43 119.1 . . ?
C46 C44 C42 122.4(16) . . ?
C46 C44 H44 118.8 . . ?
C42 C44 H44 118.8 . . ?
C43 C45 C47 118.5(19) . . ?
C43 C45 H45 120.8 . . ?
C47 C45 H45 120.8 . . ?
C44 C46 C47 121.4(19) . . ?
C44 C46 H46 119.3 . . ?
C47 C46 H46 119.3 . . ?
C46 C47 C45 118.6(19) . . ?
C46 C47 C48 122(2) . . ?
C45 C47 C48 119.3(17) . . ?
O6 C48 C47 126(2) . . ?
O6 C48 H48 116.8 . . ?
C47 C48 H48 116.8 . . ?
C51 C49 C50 118.4(19) . . ?
C51 C49 H49 120.8 . . ?
C50 C49 H49 120.8 . . ?
C52 C50 C49 122.1(19) . . ?
C52 C50 H50 118.9 . . ?
C49 C50 H50 118.9 . . ?
C49 C51 C53 123(2) . . ?
C49 C51 H51 118.4 . . ?
C53 C51 H51 118.4 . . ?
C54 C52 C50 118(2) . . ?
C54 C52 H52 121.1 . . ?
C50 C52 H52 121.1 . . ?
C51 C53 C54 118.0(19) . . ?
C51 C53 C55 134(2) . . ?
C54 C53 C55 108.0(17) . . ?
N4 C54 C52 130(2) . . ?
N4 C54 C53 109.3(16) . . ?
C52 C54 C53 120.4(19) . . ?
O7 C55 C53 130.4(19) . . ?
O7 C55 C56 123.2(18) . . ?
C53 C55 C56 106.4(17) . . ?
C57 C56 N4 130.2(18) . . ?
C57 C56 C55 124.9(18) . . ?
N4 C56 C55 104.8(15) . . ?
C56 C57 C58 132.5(19) . . ?
C56 C57 H57 113.8 . . ?
C58 C57 H57 113.8 . . ?
C59 C58 C60 117.1(16) . . ?
C59 C58 C57 116.3(18) . . ?
C60 C58 C57 126.6(17) . . ?
C61 C59 C58 119.9(19) . . ?
C61 C59 H59 120.0 . . ?
C58 C59 H59 120.0 . . ?
C62 C60 C58 120.7(18) . . ?
C62 C60 H60 119.7 . . ?
C58 C60 H60 119.7 . . ?
C63 C61 C59 120.7(19) . . ?
C63 C61 H61 119.6 . . ?
C59 C61 H61 119.6 . . ?
C60 C62 C63 122(2) . . ?
C60 C62 H62 118.8 . . ?
C63 C62 H62 118.8 . . ?
C61 C63 C62 118.9(19) . . ?
C61 C63 C64 120(2) . . ?
C62 C63 C64 121(2) . . ?
O8 C64 C63 125(2) . . ?
O8 C64 H64 117.3 . . ?
C63 C64 H64 117.3 . . ?

loop_
_geom_bond_atom_site_label_1
_geom_bond_atom_site_label_2
_geom_bond_distance
_geom_bond_site_symmetry_2
_geom_bond_publ_flag
O1 C7 1.29(2) . ?
O2 C16 1.23(3) . ?
O3 C23 1.23(2) . ?
O4 C32 1.18(3) . ?
O5 C39 1.25(2) . ?
O6 C48 1.22(3) . ?
O7 C55 1.24(2) . ?
O8 C64 1.21(3) . ?
N1 C6 1.35(2) . ?
N1 C8 1.39(2) . ?
N1 H1A 0.8600 . ?
N2 C24 1.38(2) . ?
N2 C22 1.42(2) . ?
N2 H2A 0.8600 . ?
N3 C38 1.37(2) . ?
N3 C40 1.42(2) . ?
N3 H3A 0.8600 . ?
N4 C54 1.37(2) . ?
N4 C56 1.42(2) . ?
N4 H4A 0.8600 . ?
C1 C3 1.33(3) . ?
C1 C2 1.47(3) . ?
C1 H1 0.9300 . ?
C2 C4 1.33(3) . ?
C2 H2 0.9300 . ?
C3 C5 1.39(2) . ?
C3 H3 0.9300 . ?
C4 C6 1.37(3) . ?
C4 H4 0.9300 . ?
C5 C7 1.41(2) . ?
C5 C6 1.45(3) . ?
C7 C8 1.47(3) . ?
C8 C9 1.33(2) . ?
C9 C10 1.44(3) . ?
C9 H9 0.9300 . ?
C10 C11 1.33(3) . ?
C10 C12 1.45(3) . ?
C11 C13 1.40(3) . ?
C11 H11 0.9300 . ?
C12 C14 1.36(2) . ?
C12 H12 0.9300 . ?
C13 C15 1.43(3) . ?
C13 H13 0.9300 . ?
C14 C15 1.33(3) . ?
C14 H14 0.9300 . ?
C15 C16 1.42(3) . ?
C16 H16 0.9300 . ?
C17 C19 1.36(3) . ?
C17 C18 1.38(3) . ?
C17 H17 0.9300 . ?
C18 C20 1.40(3) . ?
C18 H18 0.9300 . ?
C19 C21 1.41(3) . ?
C19 H19 0.9300 . ?
C20 C22 1.44(3) . ?
C20 H20 0.9300 . ?
C21 C22 1.33(3) . ?
C21 C23 1.49(3) . ?
C23 C24 1.48(3) . ?
C24 C25 1.39(3) . ?
C25 C26 1.47(3) . ?
C25 H25 0.9300 . ?
C26 C27 1.37(3) . ?
C26 C28 1.40(3) . ?
C27 C29 1.38(3) . ?
C27 H27 0.9300 . ?
C28 C30 1.35(3) . ?
C28 H28 0.9300 . ?
C29 C31 1.35(2) . ?
C29 H29 0.9300 . ?
C30 C31 1.40(2) . ?
C30 H30 0.9300 . ?
C31 C32 1.46(3) . ?
C32 H32 0.9300 . ?
C33 C35 1.34(3) . ?
C33 C34 1.41(3) . ?
C33 H33 0.9300 . ?
C34 C36 1.39(3) . ?
C34 H34 0.9300 . ?
C35 C37 1.39(3) . ?
C35 H35 0.9300 . ?
C36 C38 1.41(3) . ?
C36 H36 0.9300 . ?
C37 C38 1.39(3) . ?
C37 C39 1.44(3) . ?
C39 C40 1.47(3) . ?
C40 C41 1.36(2) . ?
C41 C42 1.44(3) . ?
C41 H41 0.9300 . ?
C42 C44 1.38(2) . ?
C42 C43 1.42(3) . ?
C43 C45 1.39(3) . ?
C43 H43 0.9300 . ?
C44 C46 1.35(2) . ?
C44 H44 0.9300 . ?
C45 C47 1.42(3) . ?
C45 H45 0.9300 . ?
C46 C47 1.39(2) . ?
C46 H46 0.9300 . ?
C47 C48 1.44(3) . ?
C48 H48 0.9300 . ?
C49 C51 1.34(3) . ?
C49 C50 1.40(3) . ?
C49 H49 0.9300 . ?
C50 C52 1.39(3) . ?
C50 H50 0.9300 . ?
C51 C53 1.38(3) . ?
C51 H51 0.9300 . ?
C52 C54 1.38(3) . ?
C52 H52 0.9300 . ?
C53 C54 1.43(3) . ?
C53 C55 1.43(3) . ?
C55 C56 1.52(3) . ?
C56 C57 1.31(3) . ?
C57 C58 1.47(3) . ?
C57 H57 0.9300 . ?
C58 C59 1.40(2) . ?
C58 C60 1.41(3) . ?
C59 C61 1.39(3) . ?
C59 H59 0.9300 . ?
C60 C62 1.33(3) . ?
C60 H60 0.9300 . ?
C61 C63 1.35(3) . ?
C61 H61 0.9300 . ?
C62 C63 1.37(3) . ?
C62 H62 0.9300 . ?
C63 C64 1.48(3) . ?
C64 H64 0.9300 . ?

loop_
_geom_hbond_atom_site_label_D
_geom_hbond_atom_site_label_H
_geom_hbond_atom_site_label_A
_geom_hbond_site_symmetry_D
_geom_hbond_site_symmetry_H
_geom_hbond_site_symmetry_A
_geom_hbond_distance_DA
_geom_hbond_distance_DH
_geom_hbond_distance_HA
_geom_hbond_angle_DHA
_geom_hbond_publ_flag
N1 H1A O3 . . . 2.91(2) 0.860 2.127 151.9 no
N2 H2A O1 . . 2_565 2.87(2) 0.860 2.108 147.9 no
N3 H3A O7 . . . 2.96(2) 0.860 2.270 137.3 no
N4 H4A O5 . . 2_565 2.93(2) 0.860 2.148 150.5 no

loop_
_geom_torsion_atom_site_label_1
_geom_torsion_atom_site_label_2
_geom_torsion_atom_site_label_3
_geom_torsion_atom_site_label_4
_geom_torsion
_geom_torsion_site_symmetry_1
_geom_torsion_site_symmetry_2
_geom_torsion_site_symmetry_3
_geom_torsion_site_symmetry_4
_geom_torsion_publ_flag
C3 C1 C2 C4 1(3) . . . . ?
C2 C1 C3 C5 1(3) . . . . ?
C1 C2 C4 C6 -2(4) . . . . ?
C1 C3 C5 C7 -179(2) . . . . ?
C1 C3 C5 C6 -2(2) . . . . ?
C8 N1 C6 C4 -179.6(19) . . . . ?
C8 N1 C6 C5 -2(2) . . . . ?
C2 C4 C6 N1 177(2) . . . . ?
C2 C4 C6 C5 0(3) . . . . ?
C3 C5 C6 N1 -175.7(14) . . . . ?
C7 C5 C6 N1 2.2(19) . . . . ?
C3 C5 C6 C4 2(2) . . . . ?
C7 C5 C6 C4 179.9(18) . . . . ?
C3 C5 C7 O1 -4(4) . . . . ?
C6 C5 C7 O1 178.8(19) . . . . ?
C3 C5 C7 C8 175.8(17) . . . . ?
C6 C5 C7 C8 -1.4(19) . . . . ?
C6 N1 C8 C9 -180.0(16) . . . . ?
C6 N1 C8 C7 1.2(19) . . . . ?
O1 C7 C8 C9 1(3) . . . . ?
C5 C7 C8 C9 -178.7(15) . . . . ?
O1 C7 C8 N1 180.0(19) . . . . ?
C5 C7 C8 N1 0.2(19) . . . . ?
N1 C8 C9 C10 3(3) . . . . ?
C7 C8 C9 C10 -178.6(18) . . . . ?
C8 C9 C10 C11 -179.7(18) . . . . ?
C8 C9 C10 C12 -5(3) . . . . ?
C9 C10 C11 C13 -179.3(17) . . . . ?
C12 C10 C11 C13 5(2) . . . . ?
C11 C10 C12 C14 -5(3) . . . . ?
C9 C10 C12 C14 -180.0(16) . . . . ?
C10 C11 C13 C15 -6(3) . . . . ?
C10 C12 C14 C15 5(3) . . . . ?
C12 C14 C15 C16 179(2) . . . . ?
C12 C14 C15 C13 -5(3) . . . . ?
C11 C13 C15 C14 5(3) . . . . ?
C11 C13 C15 C16 -178.8(17) . . . . ?
C14 C15 C16 O2 -6(3) . . . . ?
C13 C15 C16 O2 178(2) . . . . ?
C19 C17 C18 C20 0(4) . . . . ?
C18 C17 C19 C21 3(3) . . . . ?
C17 C18 C20 C22 -4(3) . . . . ?
C17 C19 C21 C22 -1(3) . . . . ?
C17 C19 C21 C23 177(2) . . . . ?
C19 C21 C22 N2 -177.7(17) . . . . ?
C23 C21 C22 N2 4(2) . . . . ?
C19 C21 C22 C20 -4(3) . . . . ?
C23 C21 C22 C20 177.5(16) . . . . ?
C24 N2 C22 C21 -5(2) . . . . ?
C24 N2 C22 C20 -179.0(18) . . . . ?
C18 C20 C22 C21 6(3) . . . . ?
C18 C20 C22 N2 179.4(18) . . . . ?
C22 C21 C23 O3 180(2) . . . . ?
C19 C21 C23 O3 1(3) . . . . ?
C22 C21 C23 C24 -0.6(19) . . . . ?
C19 C21 C23 C24 -179(2) . . . . ?
C22 N2 C24 C25 -177(2) . . . . ?
C22 N2 C24 C23 4.7(19) . . . . ?
O3 C23 C24 N2 177(2) . . . . ?
C21 C23 C24 N2 -2.7(19) . . . . ?
O3 C23 C24 C25 -1(3) . . . . ?
C21 C23 C24 C25 178.7(18) . . . . ?
N2 C24 C25 C26 2(4) . . . . ?
C23 C24 C25 C26 -180(2) . . . . ?
C24 C25 C26 C27 -167(2) . . . . ?
C24 C25 C26 C28 12(4) . . . . ?
C28 C26 C27 C29 0(3) . . . . ?
C25 C26 C27 C29 -180.0(19) . . . . ?
C27 C26 C28 C30 -1(3) . . . . ?
C25 C26 C28 C30 180(2) . . . . ?
C26 C27 C29 C31 -1(3) . . . . ?
C26 C28 C30 C31 2(3) . . . . ?
C27 C29 C31 C30 2(3) . . . . ?
C27 C29 C31 C32 179.4(19) . . . . ?
C28 C30 C31 C29 -3(3) . . . . ?
C28 C30 C31 C32 -180(2) . . . . ?
C29 C31 C32 O4 179(2) . . . . ?
C30 C31 C32 O4 -4(4) . . . . ?
C35 C33 C34 C36 0(4) . . . . ?
C34 C33 C35 C37 2(3) . . . . ?
C33 C34 C36 C38 0(3) . . . . ?
C33 C35 C37 C38 -5(3) . . . . ?
C33 C35 C37 C39 -177(2) . . . . ?
C40 N3 C38 C37 3(2) . . . . ?
C40 N3 C38 C36 -179.8(19) . . . . ?
C35 C37 C38 N3 -177.7(17) . . . . ?
C39 C37 C38 N3 -4(2) . . . . ?
C35 C37 C38 C36 5(3) . . . . ?
C39 C37 C38 C36 179.6(18) . . . . ?
C34 C36 C38 N3 -179.2(18) . . . . ?
C34 C36 C38 C37 -3(3) . . . . ?
C38 C37 C39 O5 -179.5(19) . . . . ?
C35 C37 C39 O5 -7(4) . . . . ?
C38 C37 C39 C40 2(2) . . . . ?
C35 C37 C39 C40 175(2) . . . . ?
C38 N3 C40 C41 -178.9(19) . . . . ?
C38 N3 C40 C39 -2(2) . . . . ?
O5 C39 C40 C41 -2(3) . . . . ?
C37 C39 C40 C41 176.8(18) . . . . ?
O5 C39 C40 N3 -178.6(17) . . . . ?
C37 C39 C40 N3 0(2) . . . . ?
N3 C40 C41 C42 2(3) . . . . ?
C39 C40 C41 C42 -174.0(19) . . . . ?
C40 C41 C42 C44 5(3) . . . . ?
C40 C41 C42 C43 -175(2) . . . . ?
C44 C42 C43 C45 5(3) . . . . ?
C41 C42 C43 C45 -175.5(18) . . . . ?
C43 C42 C44 C46 -6(3) . . . . ?
C41 C42 C44 C46 174(2) . . . . ?
C42 C43 C45 C47 -3(3) . . . . ?
C42 C44 C46 C47 6(3) . . . . ?
C44 C46 C47 C45 -4(3) . . . . ?
C44 C46 C47 C48 178.8(18) . . . . ?
C43 C45 C47 C46 2(3) . . . . ?
C43 C45 C47 C48 179.7(18) . . . . ?
C46 C47 C48 O6 -2(3) . . . . ?
C45 C47 C48 O6 -180(2) . . . . ?
C51 C49 C50 C52 -1(3) . . . . ?
C50 C49 C51 C53 1(3) . . . . ?
C49 C50 C52 C54 1(3) . . . . ?
C49 C51 C53 C54 -2(3) . . . . ?
C49 C51 C53 C55 178(2) . . . . ?
C56 N4 C54 C52 -180(2) . . . . ?
C56 N4 C54 C53 2(2) . . . . ?
C50 C52 C54 N4 -179(2) . . . . ?
C50 C52 C54 C53 -1(3) . . . . ?
C51 C53 C54 N4 -180.0(17) . . . . ?
C55 C53 C54 N4 0(2) . . . . ?
C51 C53 C54 C52 2(3) . . . . ?
C55 C53 C54 C52 -178.3(18) . . . . ?
C51 C53 C55 O7 0(4) . . . . ?
C54 C53 C55 O7 180(2) . . . . ?
C51 C53 C55 C56 178(2) . . . . ?
C54 C53 C55 C56 -2(2) . . . . ?
C54 N4 C56 C57 -179.7(18) . . . . ?
C54 N4 C56 C55 -4(2) . . . . ?
O7 C55 C56 C57 -2(3) . . . . ?
C53 C55 C56 C57 179.8(17) . . . . ?
O7 C55 C56 N4 -178.4(19) . . . . ?
C53 C55 C56 N4 3(2) . . . . ?
N4 C56 C57 C58 -3(3) . . . . ?
C55 C56 C57 C58 -179(2) . . . . ?
C56 C57 C58 C59 -177.1(19) . . . . ?
C56 C57 C58 C60 3(4) . . . . ?
C60 C58 C59 C61 3(3) . . . . ?
C57 C58 C59 C61 -177(2) . . . . ?
C59 C58 C60 C62 -3(3) . . . . ?
C57 C58 C60 C62 177(2) . . . . ?
C58 C59 C61 C63 -4(4) . . . . ?
C58 C60 C62 C63 4(3) . . . . ?
C59 C61 C63 C62 4(4) . . . . ?
C59 C61 C63 C64 -177(2) . . . . ?
C60 C62 C63 C61 -4(3) . . . . ?
C60 C62 C63 C64 177(2) . . . . ?
C61 C63 C64 O8 -177(3) . . . . ?
C62 C63 C64 O8 1(4) . . . . ?
